data_2015067
loop_
_publ_author_name
'You, Zhong-Lu'
'Zhu, Hai-Liang'

_publ_section_title
;A novel thiocyanate-bridged dinuclear cadmium(II) complex:
 di-\m-thiocyanato-bis((methanol){4-nitro-2-[2-(dimethylamino)ethyliminomethyl]phenolato}cadmium(II))
;
_journal_coeditor_code SK1859
_journal_issue 8
_journal_name_full 'Acta Crystallographica Section C'
_journal_page_first m397
_journal_page_last m399
_journal_paper_doi 10.1107/S0108270105021906
_journal_volume 61
_journal_year 2005
_chemical_formula_iupac '[Cd2 (C11 H14 N3 O2)2 (N C S)2 (C H4O)2]'
_chemical_formula_moiety 'C26 H36 Cd2 N8 O8 S2'
_chemical_formula_sum 'C26 H36 Cd2 N8 O8 S2'
_chemical_formula_weight 877.55
_chemical_name_systematic
;
di-\m-thiocyanato-bis((methanol){4-nitro-2-[2-
(dimethylamino)ethyliminomethyl]phenolato}cadmium(II)]
;
_space_group_IT_number 2
_symmetry_cell_setting triclinic
_symmetry_space_group_name_Hall '-P 1'
_symmetry_space_group_name_H-M 'P -1'
_atom_sites_solution_hydrogens geom
_atom_sites_solution_primary direct
_atom_sites_solution_secondary difmap
_audit_creation_method SHELXL-97
_cell_angle_alpha 110.019(2)
_cell_angle_beta 92.705(2)
_cell_angle_gamma 91.482(2)
_cell_formula_units_Z 1
_cell_length_a 8.2860(10)
_cell_length_b 8.9460(10)
_cell_length_c 11.971(2)
_cell_measurement_reflns_used 5707
_cell_measurement_temperature 298(2)
_cell_measurement_theta_max 28.34
_cell_measurement_theta_min 2.42
_cell_volume 832.0(2)
_computing_cell_refinement SMART
_computing_data_collection 'SMART (Bruker, 1998)'
_computing_data_reduction 'SAINT (Bruker, 1998)'
_computing_molecular_graphics 'SHELXTL (Sheldrick, 1997b)'
_computing_publication_material SHELXTL
_computing_structure_refinement 'SHELXL97 (Sheldrick, 1997a)'
_computing_structure_solution 'SHELXS97 (Sheldrick, 1997a)'
_diffrn_ambient_temperature 298(2)
_diffrn_measured_fraction_theta_full 0.99
_diffrn_measured_fraction_theta_max 0.964
_diffrn_measurement_device_type 'Bruker SMART CCD area-detector'
_diffrn_measurement_method '\w scans'
_diffrn_radiation_monochromator graphite
_diffrn_radiation_source 'fine-focus sealed tube'
_diffrn_radiation_type MoK\a
_diffrn_radiation_wavelength 0.71073
_diffrn_reflns_av_R_equivalents 0.0161
_diffrn_reflns_av_sigmaI/netI 0.0244
_diffrn_reflns_limit_h_max 10
_diffrn_reflns_limit_h_min -10
_diffrn_reflns_limit_k_max 11
_diffrn_reflns_limit_k_min -11
_diffrn_reflns_limit_l_max 15
_diffrn_reflns_limit_l_min -15
_diffrn_reflns_number 7155
_diffrn_reflns_theta_full 25.00
_diffrn_reflns_theta_max 27.50
_diffrn_reflns_theta_min 1.81
_diffrn_standards_decay_% 0
_diffrn_standards_interval_count 0
_diffrn_standards_interval_time 0
_diffrn_standards_number 0
_exptl_absorpt_coefficient_mu 1.462
_exptl_absorpt_correction_T_max 0.8557
_exptl_absorpt_correction_T_min 0.6520
_exptl_absorpt_correction_type multi-scan
_exptl_absorpt_process_details '(SADABS; Sheldrick, 1996)'
_exptl_crystal_colour colorless
_exptl_crystal_density_diffrn 1.751
_exptl_crystal_density_method 'not measured'
_exptl_crystal_description block
_exptl_crystal_F_000 440
_exptl_crystal_size_max 0.32
_exptl_crystal_size_mid 0.21
_exptl_crystal_size_min 0.11
_refine_diff_density_max 0.341
_refine_diff_density_min -0.550
_refine_ls_extinction_method none
_refine_ls_goodness_of_fit_ref 1.099
_refine_ls_hydrogen_treatment mixed
_refine_ls_matrix_type full
_refine_ls_number_parameters 253
_refine_ls_number_reflns 3686
_refine_ls_number_restraints 21
_refine_ls_restrained_S_all 1.097
_refine_ls_R_factor_all 0.0255
_refine_ls_R_factor_gt 0.0245
_refine_ls_shift/su_max <0.001
_refine_ls_shift/su_mean 0.000
_refine_ls_structure_factor_coef Fsqd
_refine_ls_weighting_details 'w=1/[\s^2^(Fo^2^)+(0.034P)^2^+0.1681P] where P=(Fo^2^+2Fc^2^)/3'
_refine_ls_weighting_scheme calc
_refine_ls_wR_factor_gt 0.0615
_refine_ls_wR_factor_ref 0.0623
_reflns_number_gt 3559
_reflns_number_total 3686
_reflns_threshold_expression I>2\s(I)
_cod_data_source_file sk1859.cif
_cod_data_source_block I
_cod_depositor_comments
;
The following automatic conversions were performed:
'_symmetry_cell_setting' value 'Triclinic' changed to 'triclinic'
according to '/home/saulius/struct/CIF-dictionaries/cif_core.dic'
dictionary named 'cif_core.dic' version 2.4.1 from 2010-06-29.

Automatic conversion script
Id: cif_fix_enum 1527 2010-12-29 10:47:43Z saulius 

The following automatic conversions were performed:

'_symmetry_cell_setting' value 'Triclinic' changed to 'triclinic'
according to /home/saulius/struct/CIF-dictionaries/cif_core.dic
dictionary named 'cif_core.dic' version 2.4.1 from 2010-06-29.

Automatic conversion script
Id: cif_fix_values 1715 2011-07-08 13:25:40Z adriana 
;
_cod_database_code 2015067
_cod_database_fobs_code 2015067

loop_
_symmetry_equiv_pos_as_xyz
'x, y, z'
'-x, -y, -z'

loop_
_atom_site_label
_atom_site_fract_x
_atom_site_fract_y
_atom_site_fract_z
_atom_site_U_iso_or_equiv
_atom_site_adp_type
_atom_site_calc_flag
_atom_site_refinement_flags
_atom_site_occupancy
_atom_site_disorder_assembly
_atom_site_disorder_group
_atom_site_type_symbol
Cd1 0.404413(17) 0.167141(16) 0.357952(12) 0.03278(7) Uani d . 1 . . Cd
S1 0.40874(8) 0.64051(7) 0.72641(6) 0.04685(15) Uani d . 1 . . S
O1 0.7429(3) -0.5691(2) -0.11703(18) 0.0644(5) Uani d . 1 . . O
O2 0.8870(2) -0.6258(2) 0.01713(19) 0.0596(5) Uani d . 1 . . O
O3 0.61049(18) 0.00293(17) 0.33886(13) 0.0372(3) Uani d . 1 A . O
O4 0.2822(2) -0.00646(18) 0.44507(13) 0.0406(4) Uani d D 1 A . O
N1 0.7969(3) -0.5386(2) -0.01447(19) 0.0458(5) Uani d . 1 . . N
N2 0.3463(2) 0.0052(2) 0.16408(16) 0.0378(4) Uani d . 1 A . N
N3 0.1300(15) 0.2208(12) 0.3100(12) 0.0328(15) Uani d P 0.535(6) A 1 N
N4 0.4184(3) 0.3495(2) 0.54200(18) 0.0498(5) Uani d . 1 A . N
C1 0.6517(2) -0.1192(2) 0.25131(17) 0.0302(4) Uani d . 1 . . C
C2 0.5694(2) -0.1759(2) 0.13573(17) 0.0319(4) Uani d . 1 A . C
C3 0.6226(3) -0.3127(2) 0.04980(18) 0.0348(4) Uani d . 1 . . C
H3 0.5702 -0.3500 -0.0257 0.042 Uiso calc R 1 A . H
C4 0.7505(3) -0.3927(2) 0.0748(2) 0.0370(5) Uani d . 1 A . C
C5 0.8340(3) -0.3390(3) 0.1858(2) 0.0395(5) Uani d . 1 . . C
H5 0.9210 -0.3937 0.2019 0.047 Uiso calc R 1 A . H
C6 0.7861(3) -0.2049(3) 0.27064(19) 0.0374(5) Uani d . 1 A . C
H6 0.8437 -0.1678 0.3442 0.045 Uiso calc R 1 . . H
C7 0.4265(3) -0.1102(3) 0.09989(18) 0.0363(4) Uani d . 1 . . C
H7 0.3884 -0.1573 0.0208 0.044 Uiso calc R 1 A . H
C8 0.1994(3) 0.0455(4) 0.1107(2) 0.0578(7) Uani d PDU 0.535(6) A 1 C
H8A 0.1555 -0.0475 0.0461 0.069 Uiso calc PR 0.535(6) A 1 H
H8B 0.2249 0.1281 0.0781 0.069 Uiso calc PR 0.535(6) A 1 H
C9 0.0783(5) 0.1013(6) 0.1999(4) 0.0489(14) Uani d PDU 0.535(6) A 1 C
H9A -0.0104 0.1417 0.1644 0.059 Uiso calc PR 0.535(6) A 1 H
H9B 0.0356 0.0100 0.2170 0.059 Uiso calc PR 0.535(6) A 1 H
C10 0.0231(10) 0.2286(12) 0.4068(7) 0.0613(19) Uani d P 0.535(6) A 1 C
H10A -0.0832 0.2551 0.3865 0.092 Uiso calc PR 0.535(6) A 1 H
H10B 0.0655 0.3087 0.4793 0.092 Uiso calc PR 0.535(6) A 1 H
H10C 0.0176 0.1272 0.4177 0.092 Uiso calc PR 0.535(6) A 1 H
C11 0.1338(12) 0.3849(11) 0.2984(8) 0.064(2) Uani d P 0.535(6) A 1 C
H11A 0.2093 0.3881 0.2407 0.096 Uiso calc PR 0.535(6) A 1 H
H11B 0.1665 0.4638 0.3741 0.096 Uiso calc PR 0.535(6) A 1 H
H11C 0.0280 0.4064 0.2730 0.096 Uiso calc PR 0.535(6) A 1 H
C12 0.2508(3) -0.1696(3) 0.3773(2) 0.0488(6) Uani d . 1 . . C
H12A 0.1748 -0.1794 0.3118 0.073 Uiso calc R 1 A . H
H12B 0.2065 -0.2232 0.4268 0.073 Uiso calc R 1 . . H
H12C 0.3497 -0.2169 0.3472 0.073 Uiso calc R 1 . . H
C13 0.4147(3) 0.4694(3) 0.61719(19) 0.0350(4) Uani d . 1 . . C
N3' 0.1515(18) 0.2586(12) 0.3043(13) 0.0303(16) Uani d P 0.465(6) A 2 N
C8' 0.1994(3) 0.0455(4) 0.1107(2) 0.0578(7) Uani d P 0.465(6) A 2 C
H8'1 0.2172 0.0339 0.0288 0.069 Uiso calc PR 0.465(6) A 2 H
H8'2 0.1131 -0.0304 0.1096 0.069 Uiso calc PR 0.465(6) A 2 H
C9' 0.1470(7) 0.2038(6) 0.1707(5) 0.0492(16) Uani d PDU 0.465(6) A 2 C
H9'1 0.0370 0.2099 0.1416 0.059 Uiso calc PR 0.465(6) A 2 H
H9'2 0.2141 0.2780 0.1481 0.059 Uiso calc PR 0.465(6) A 2 H
C10' 0.0161(12) 0.1761(15) 0.3407(10) 0.078(3) Uani d P 0.465(6) A 2 C
H10D 0.0131 0.2161 0.4259 0.117 Uiso calc PR 0.465(6) A 2 H
H10E 0.0322 0.0637 0.3140 0.117 Uiso calc PR 0.465(6) A 2 H
H10F -0.0844 0.1952 0.3056 0.117 Uiso calc PR 0.465(6) A 2 H
C11' 0.1396(15) 0.4252(12) 0.3517(8) 0.060(2) Uani d P 0.465(6) A 2 C
H11D 0.0406 0.4544 0.3214 0.090 Uiso calc PR 0.465(6) A 2 H
H11E 0.2296 0.4760 0.3291 0.090 Uiso calc PR 0.465(6) A 2 H
H11F 0.1406 0.4587 0.4370 0.090 Uiso calc PR 0.465(6) A 2 H
H4 0.319(4) 0.002(4) 0.5179(15) 0.080 Uiso d D 1 . . H

loop_
_atom_site_aniso_label
_atom_site_aniso_U_11
_atom_site_aniso_U_22
_atom_site_aniso_U_33
_atom_site_aniso_U_12
_atom_site_aniso_U_13
_atom_site_aniso_U_23
Cd1 0.03754(10) 0.02599(9) 0.03024(10) 0.00490(6) -0.00079(6) 0.00391(6)
S1 0.0591(4) 0.0338(3) 0.0398(3) -0.0032(3) 0.0132(3) 0.0016(2)
O1 0.0731(14) 0.0526(11) 0.0471(11) 0.0072(10) 0.0118(10) -0.0105(9)
O2 0.0618(12) 0.0351(9) 0.0772(13) 0.0146(8) 0.0211(10) 0.0103(9)
O3 0.0443(8) 0.0329(8) 0.0263(7) 0.0097(6) -0.0024(6) -0.0002(6)
O4 0.0586(10) 0.0318(8) 0.0289(7) 0.0019(7) 0.0001(7) 0.0076(6)
N1 0.0452(11) 0.0335(10) 0.0490(12) -0.0013(9) 0.0183(9) 0.0000(9)
N2 0.0389(10) 0.0368(10) 0.0336(9) 0.0052(8) -0.0058(7) 0.0076(8)
N4 0.0737(15) 0.0333(10) 0.0365(11) -0.0067(10) 0.0074(10) 0.0046(9)
C1 0.0346(10) 0.0269(9) 0.0276(9) 0.0022(8) 0.0046(7) 0.0072(8)
C2 0.0353(10) 0.0305(10) 0.0271(10) 0.0005(8) 0.0039(8) 0.0061(8)
C3 0.0405(11) 0.0323(10) 0.0265(10) -0.0025(8) 0.0051(8) 0.0032(8)
C4 0.0405(12) 0.0279(10) 0.0377(11) 0.0018(9) 0.0141(9) 0.0035(9)
C5 0.0409(12) 0.0380(11) 0.0410(12) 0.0113(9) 0.0085(9) 0.0137(10)
C6 0.0401(11) 0.0393(11) 0.0306(10) 0.0073(9) 0.0007(8) 0.0087(9)
C7 0.0436(12) 0.0351(11) 0.0256(10) -0.0003(9) -0.0021(8) 0.0050(8)
C12 0.0606(16) 0.0351(12) 0.0447(13) -0.0042(11) -0.0018(11) 0.0072(10)
C13 0.0385(11) 0.0343(11) 0.0321(10) -0.0029(9) 0.0025(8) 0.0117(9)
N3 0.035(4) 0.018(4) 0.050(3) -0.002(3) 0.001(2) 0.019(3)
C8 0.0540(15) 0.0682(18) 0.0445(14) 0.0200(13) -0.0129(11) 0.0115(13)
C9 0.043(3) 0.050(3) 0.053(3) 0.003(2) -0.008(2) 0.017(2)
C10 0.042(3) 0.082(5) 0.072(4) 0.021(3) 0.021(4) 0.038(4)
C11 0.065(4) 0.050(5) 0.082(6) 0.014(4) -0.003(5) 0.028(5)
N3' 0.032(4) 0.013(4) 0.050(3) -0.003(3) 0.005(2) 0.016(3)
C8' 0.0540(15) 0.0682(18) 0.0445(14) 0.0200(13) -0.0129(11) 0.0115(13)
C9' 0.055(3) 0.042(3) 0.049(3) 0.014(2) -0.011(2) 0.015(2)
C10' 0.044(4) 0.106(9) 0.113(9) 0.021(5) 0.018(6) 0.070(8)
C11' 0.074(5) 0.038(5) 0.062(5) 0.028(4) -0.002(5) 0.010(4)

loop_
_atom_type_symbol
_atom_type_description
_atom_type_scat_dispersion_real
_atom_type_scat_dispersion_imag
_atom_type_scat_source
C C 0.0033 0.0016 'International Tables Vol C Tables 4.2.6.8 and 6.1.1.4'
H H 0.0000 0.0000 'International Tables Vol C Tables 4.2.6.8 and 6.1.1.4'
N N 0.0061 0.0033 'International Tables Vol C Tables 4.2.6.8 and 6.1.1.4'
O O 0.0106 0.0060 'International Tables Vol C Tables 4.2.6.8 and 6.1.1.4'
S S 0.1246 0.1234 'International Tables Vol C Tables 4.2.6.8 and 6.1.1.4'
Cd Cd -0.8075 1.2024 'International Tables Vol C Tables 4.2.6.8 and 6.1.1.4'

loop_
_geom_angle_atom_site_label_1
_geom_angle_atom_site_label_2
_geom_angle_atom_site_label_3
_geom_angle_site_symmetry_3
_geom_angle
_geom_angle_publ_flag
N4 Cd1 O3 . 109.81(7) y
N4 Cd1 N2 . 168.91(7) y
O3 Cd1 N2 . 81.28(6) y
N4 Cd1 O4 . 85.89(6) y
O3 Cd1 O4 . 83.00(6) y
N2 Cd1 O4 . 95.72(6) y
N4 Cd1 N3' . 92.9(4) n
O3 Cd1 N3' . 156.8(3) n
N2 Cd1 N3' . 76.0(4) n
O4 Cd1 N3' . 94.4(2) n
N4 Cd1 N3 . 94.8(3) y
O3 Cd1 N3 . 151.7(3) y
N2 Cd1 N3 . 74.5(3) y
O4 Cd1 N3 . 85.14(18) y
N3' Cd1 N3 . 9.6(2) n
N4 Cd1 S1 2_666 91.83(6) y
O3 Cd1 S1 2_666 89.50(4) y
N2 Cd1 S1 2_666 88.20(5) y
O4 Cd1 S1 2_666 170.90(4) y
N3' Cd1 S1 2_666 94.5(2) n
N3 Cd1 S1 2_666 103.85(17) y
C13 S1 Cd1 2_666 100.71(8) ?
C1 O3 Cd1 . 132.37(13) ?
C12 O4 Cd1 . 120.30(14) ?
C12 O4 H4 . 109(2) ?
Cd1 O4 H4 . 117(2) ?
O1 N1 O2 . 123.5(2) ?
O1 N1 C4 . 118.1(2) ?
O2 N1 C4 . 118.4(2) ?
C7 N2 C8 . 118.3(2) ?
C7 N2 Cd1 . 128.37(15) ?
C8 N2 Cd1 . 113.35(15) ?
C13 N4 Cd1 . 160.4(2) ?
O3 C1 C6 . 118.39(18) ?
O3 C1 C2 . 124.34(18) ?
C6 C1 C2 . 117.26(18) ?
C3 C2 C1 . 118.78(19) ?
C3 C2 C7 . 115.31(18) ?
C1 C2 C7 . 125.78(18) ?
C4 C3 C2 . 121.3(2) ?
C4 C3 H3 . 119.4 ?
C2 C3 H3 . 119.4 ?
C3 C4 C5 . 121.13(19) ?
C3 C4 N1 . 119.7(2) ?
C5 C4 N1 . 119.1(2) ?
C6 C5 C4 . 118.8(2) ?
C6 C5 H5 . 120.6 ?
C4 C5 H5 . 120.6 ?
C5 C6 C1 . 122.7(2) ?
C5 C6 H6 . 118.6 ?
C1 C6 H6 . 118.6 ?
N2 C7 C2 . 127.71(19) ?
N2 C7 H7 . 116.1 ?
C2 C7 H7 . 116.1 ?
O4 C12 H12A . 109.5 ?
O4 C12 H12B . 109.5 ?
H12A C12 H12B . 109.5 ?
O4 C12 H12C . 109.5 ?
H12A C12 H12C . 109.5 ?
H12B C12 H12C . 109.5 ?
N4 C13 S1 . 179.3(2) ?
C9 N3 C10 . 113.1(7) ?
C9 N3 C11 . 110.9(9) ?
C10 N3 C11 . 106.5(10) ?
C9 N3 Cd1 . 107.1(7) ?
C10 N3 Cd1 . 111.7(7) ?
C11 N3 Cd1 . 107.3(6) ?
N2 C8 C9 . 110.6(3) ?
N2 C8 H8A . 109.5 ?
C9 C8 H8A . 109.5 ?
N2 C8 H8B . 109.5 ?
C9 C8 H8B . 109.5 ?
H8A C8 H8B . 108.1 ?
N3 C9 C8 . 117.3(6) ?
N3 C9 H9A . 108.0 ?
C8 C9 H9A . 108.0 ?
N3 C9 H9B . 108.0 ?
C8 C9 H9B . 108.0 ?
H9A C9 H9B . 107.2 ?
C11' N3' C10' . 110.9(12) ?
C11' N3' C9' . 110.2(8) ?
C10' N3' C9' . 108.9(10) ?
C11' N3' Cd1 . 113.7(9) ?
C10' N3' Cd1 . 109.1(7) ?
C9' N3' Cd1 . 103.7(8) ?
N3' C9' H9'1 . 108.2 ?
N3' C9' H9'2 . 108.2 ?
H9'1 C9' H9'2 . 107.3 ?
N3' C10' H10D . 109.5 ?
N3' C10' H10E . 109.5 ?
H10D C10' H10E . 109.5 ?
N3' C10' H10F . 109.5 ?
H10D C10' H10F . 109.5 ?
H10E C10' H10F . 109.5 ?
N3' C11' H11D . 109.5 ?
N3' C11' H11E . 109.5 ?
H11D C11' H11E . 109.5 ?
N3' C11' H11F . 109.5 ?
H11D C11' H11F . 109.5 ?
H11E C11' H11F . 109.5 ?

loop_
_geom_bond_atom_site_label_1
_geom_bond_atom_site_label_2
_geom_bond_site_symmetry_2
_geom_bond_distance
_geom_bond_publ_flag
Cd1 N4 . 2.244(2) y
Cd1 O3 . 2.250(2) y
Cd1 N2 . 2.296(2) y
Cd1 O4 . 2.378(2) y
Cd1 N3' . 2.408(15) n
Cd1 N3 . 2.419(13) y
Cd1 S1 2_666 2.7527(8) y
S1 C13 . 1.642(2) ?
O1 N1 . 1.222(3) ?
O2 N1 . 1.231(3) ?
O3 C1 . 1.295(2) ?
O4 C12 . 1.417(3) ?
O4 H4 . 0.887(10) ?
N1 C4 . 1.450(3) ?
N2 C7 . 1.280(3) y
N2 C8 . 1.458(3) y
N4 C13 . 1.142(3) ?
C1 C6 . 1.422(3) ?
C1 C2 . 1.431(3) ?
C2 C3 . 1.400(3) ?
C2 C7 . 1.446(3) ?
C3 C4 . 1.371(3) ?
C3 H3 . 0.93 ?
C4 C5 . 1.392(3) ?
C5 C6 . 1.363(3) ?
C5 H5 . 0.93 ?
C6 H6 . 0.93 ?
C7 H7 . 0.93 ?
C12 H12A . 0.96 ?
C12 H12B . 0.96 ?
C12 H12C . 0.96 ?
N3 C9 . 1.421(13) ?
N3 C10 . 1.476(13) ?
N3 C11 . 1.521(12) ?
C8 C9 . 1.469(5) ?
C8 H8A . 0.97 ?
C8 H8B . 0.9700 ?
C9 H9A . 0.9700 ?
C9 H9B . 0.9700 ?
C10 H10A . 0.96 ?
C10 H10B . 0.96 ?
C10 H10C . 0.96 ?
C11 H11A . 0.96 ?
C11 H11B . 0.96 ?
C11 H11C . 0.96 ?
N3' C11' . 1.410(14) ?
N3' C10' . 1.489(13) ?
N3' C9' . 1.502(16) ?
C9' H9'1 . 0.9700 ?
C9' H9'2 . 0.9700 ?
C10' H10D . 0.9600 ?
C10' H10E . 0.9600 ?
C10' H10F . 0.9600 ?
C11' H11D . 0.9600 ?
C11' H11E . 0.9600 ?
C11' H11F . 0.9600 ?

loop_
_geom_hbond_atom_site_label_D
_geom_hbond_atom_site_label_H
_geom_hbond_atom_site_label_A
_geom_hbond_site_symmetry_A
_geom_hbond_distance_DH
_geom_hbond_distance_HA
_geom_hbond_distance_DA
_geom_hbond_angle_DHA
O4 H4 O3 2_656 0.887(10) 1.801(11) 2.685(2) 174(3)

loop_
_geom_torsion_atom_site_label_1
_geom_torsion_atom_site_label_2
_geom_torsion_atom_site_label_3
_geom_torsion_atom_site_label_4
_geom_torsion_site_symmetry_1
_geom_torsion
N4 Cd1 O3 C1 . 179.25(18)
N2 Cd1 O3 C1 . -0.73(18)
O4 Cd1 O3 C1 . 96.19(18)
N3' Cd1 O3 C1 . 11.3(6)
N3 Cd1 O3 C1 . 30.3(6)
S1 Cd1 O3 C1 2_666 -88.99(18)
N4 Cd1 O4 C12 . -172.50(18)
O3 Cd1 O4 C12 . -61.95(17)
N2 Cd1 O4 C12 . 18.51(18)
N3' Cd1 O4 C12 . 94.9(4)
N3 Cd1 O4 C12 . 92.3(4)
N4 Cd1 N2 C7 . 177.1(3)
O3 Cd1 N2 C7 . -3.0(2)
O4 Cd1 N2 C7 . -85.0(2)
N3' Cd1 N2 C7 . -178.2(3)
N3 Cd1 N2 C7 . -168.3(3)
S1 Cd1 N2 C7 2_666 86.8(2)
N4 Cd1 N2 C8 . -1.9(4)
O3 Cd1 N2 C8 . 178.03(19)
O4 Cd1 N2 C8 . 96.03(18)
N3' Cd1 N2 C8 . 2.9(3)
N3 Cd1 N2 C8 . 12.7(2)
S1 Cd1 N2 C8 2_666 -92.20(18)
O3 Cd1 N4 C13 . 137.5(6)
N2 Cd1 N4 C13 . -42.7(8)
O4 Cd1 N4 C13 . -141.5(6)
N3' Cd1 N4 C13 . -47.3(7)
N3 Cd1 N4 C13 . -56.7(6)
S1 Cd1 N4 C13 2_666 47.3(6)
Cd1 O3 C1 C6 . -176.20(14)
Cd1 O3 C1 C2 . 3.0(3)
O3 C1 C2 C3 . -177.82(19)
C6 C1 C2 C3 . 1.4(3)
O3 C1 C2 C7 . -2.1(3)
C6 C1 C2 C7 . 177.11(19)
C1 C2 C3 C4 . 0.3(3)
C7 C2 C3 C4 . -175.86(19)
C2 C3 C4 C5 . -1.2(3)
C2 C3 C4 N1 . 176.80(19)
O1 N1 C4 C3 . 14.7(3)
O2 N1 C4 C3 . -164.6(2)
O1 N1 C4 C5 . -167.2(2)
O2 N1 C4 C5 . 13.5(3)
C3 C4 C5 C6 . 0.3(3)
N1 C4 C5 C6 . -177.7(2)
C4 C5 C6 C1 . 1.5(3)
O3 C1 C6 C5 . 176.9(2)
C2 C1 C6 C5 . -2.3(3)
C8 N2 C7 C2 . -176.3(2)
Cd1 N2 C7 C2 . 4.7(4)
C3 C2 C7 N2 . 173.8(2)
C1 C2 C7 N2 . -2.1(4)
N4 Cd1 N3 C9 . -171.3(4)
O3 Cd1 N3 C9 . -20.5(8)
N2 Cd1 N3 C9 . 11.4(4)
O4 Cd1 N3 C9 . -85.9(4)
N3' Cd1 N3 C9 . 110(4)
S1 Cd1 N3 C9 2_666 95.6(4)
N4 Cd1 N3 C10 . -47.0(7)
O3 Cd1 N3 C10 . 103.9(9)
N2 Cd1 N3 C10 . 135.8(7)
O4 Cd1 N3 C10 . 38.5(6)
N3' Cd1 N3 C10 . -126(4)
S1 Cd1 N3 C10 2_666 -140.1(6)
N4 Cd1 N3 C11 . 69.4(7)
O3 Cd1 N3 C11 . -139.7(4)
N2 Cd1 N3 C11 . -107.8(8)
O4 Cd1 N3 C11 . 154.9(8)
N3' Cd1 N3 C11 . -10(3)
S1 Cd1 N3 C11 2_666 -23.6(8)
C7 N2 C8 C9 . 146.1(3)
Cd1 N2 C8 C9 . -34.8(3)
C10 N3 C9 C8 . -159.6(7)
C11 N3 C9 C8 . 80.8(10)
Cd1 N3 C9 C8 . -36.1(6)
N2 C8 C9 N3 . 49.4(6)
N4 Cd1 N3' C11' . 37.3(9)
O3 Cd1 N3' C11' . -154.1(6)
N2 Cd1 N3' C11' . -141.8(10)
O4 Cd1 N3' C11' . 123.4(9)
N3 Cd1 N3' C11' . 139(5)
S1 Cd1 N3' C11' 2_666 -54.8(9)
N4 Cd1 N3' C10' . -87.1(9)
O3 Cd1 N3' C10' . 81.5(12)
N2 Cd1 N3' C10' . 93.8(9)
O4 Cd1 N3' C10' . -1.0(9)
N3 Cd1 N3' C10' . 14(3)
S1 Cd1 N3' C10' 2_666 -179.2(9)
N4 Cd1 N3' C9' . 156.9(4)
O3 Cd1 N3' C9' . -34.4(8)
N2 Cd1 N3' C9' . -22.2(4)
O4 Cd1 N3' C9' . -117.0(4)
N3 Cd1 N3' C9' . -102(4)
S1 Cd1 N3' C9' 2_666 64.9(4)
